data_7019072
loop_
_publ_author_name
'Herrmann, Christoph'
'Salas, Paloma F.'
'Patrick, Brian O.'
'de Kock, Carmen'
'Smith, Peter J.'
'Adam, Michael J.'
'Orvig, Chris'

_publ_section_title
;
 1,2-Disubstituted ferrocenyl carbohydrate chloroquine conjugates as
 potential antimalarial agents.
;
_journal_issue 21
_journal_name_full 'Dalton transactions (Cambridge, England : 2003)'
_journal_page_first 6431
_journal_page_last 6442
_journal_paper_doi 10.1039/c2dt12050j
_journal_volume 41
_journal_year 2012
_chemical_formula_sum 'C23 H24 Cl Fe N3'
_chemical_formula_weight 433.75
_chemical_name_systematic
;
?
;
_space_group_IT_number 14
_symmetry_cell_setting monoclinic
_symmetry_space_group_name_Hall '-P 2ybc'
_symmetry_space_group_name_H-M 'P 1 21/c 1'
_atom_sites_solution_hydrogens geom
_atom_sites_solution_primary direct
_atom_sites_solution_secondary difmap
_audit_creation_method SHELXL-97
_cell_angle_alpha 90.00
_cell_angle_beta 108.828(4)
_cell_angle_gamma 90.00
_cell_formula_units_Z 4
_cell_length_a 16.4175(16)
_cell_length_b 10.2011(10)
_cell_length_c 12.6323(12)
_cell_measurement_reflns_used 5094
_cell_measurement_temperature 103.0(1)
_cell_measurement_theta_max 27.99
_cell_measurement_theta_min 2.63
_cell_volume 2002.4(3)
_computing_structure_refinement 'SHELXL-97 (Sheldrick, 1997)'
_diffrn_ambient_temperature 103.0(1)
_diffrn_measured_fraction_theta_full 0.993
_diffrn_measured_fraction_theta_max 0.993
_diffrn_measurement_device_type 'Bruker X8 APEX II'
_diffrn_measurement_method 'area detector'
_diffrn_radiation_monochromator graphite
_diffrn_radiation_source 'fine-focus sealed tube'
_diffrn_radiation_type MoK\a
_diffrn_radiation_wavelength 0.71073
_diffrn_reflns_av_R_equivalents 0.0000
_diffrn_reflns_av_sigmaI/netI 0.0394
_diffrn_reflns_limit_h_max 20
_diffrn_reflns_limit_h_min -21
_diffrn_reflns_limit_k_max 13
_diffrn_reflns_limit_k_min 0
_diffrn_reflns_limit_l_max 16
_diffrn_reflns_limit_l_min 0
_diffrn_reflns_number 4847
_diffrn_reflns_theta_full 28.07
_diffrn_reflns_theta_max 28.07
_diffrn_reflns_theta_min 1.31
_exptl_absorpt_coefficient_mu 0.900
_exptl_absorpt_correction_T_max 0.973
_exptl_absorpt_correction_T_min 0.605
_exptl_absorpt_correction_type multi-scan
_exptl_crystal_colour orange
_exptl_crystal_density_diffrn 1.439
_exptl_crystal_density_method 'not measured'
_exptl_crystal_description plate
_exptl_crystal_F_000 904
_exptl_crystal_size_max 0.45
_exptl_crystal_size_mid 0.35
_exptl_crystal_size_min 0.03
_refine_diff_density_max 0.464
_refine_diff_density_min -0.468
_refine_diff_density_rms 0.089
_refine_ls_extinction_method none
_refine_ls_goodness_of_fit_ref 1.137
_refine_ls_hydrogen_treatment mixed
_refine_ls_matrix_type full
_refine_ls_number_parameters 262
_refine_ls_number_reflns 4847
_refine_ls_number_restraints 0
_refine_ls_restrained_S_all 1.137
_refine_ls_R_factor_all 0.0551
_refine_ls_R_factor_gt 0.0389
_refine_ls_shift/su_max 0.001
_refine_ls_shift/su_mean 0.000
_refine_ls_structure_factor_coef Fsqd
_refine_ls_weighting_details 'calc w=1/[\s^2^(Fo^2^)+(0.0170P)^2^+2.3835P] where P=(Fo^2^+2Fc^2^)/3'
_refine_ls_weighting_scheme calc
_refine_ls_wR_factor_gt 0.0803
_refine_ls_wR_factor_ref 0.0893
_reflns_number_gt 4177
_reflns_number_total 4847
_reflns_threshold_expression >2sigma(I)
_cod_data_source_file c2dt12050j.txt
_cod_data_source_block co358
_cod_original_sg_symbol_H-M 'P 21/c'
_cod_database_code 7019072

loop_
_symmetry_equiv_pos_as_xyz
'x, y, z'
'-x, y+1/2, -z+1/2'
'-x, -y, -z'
'x, -y-1/2, z-1/2'

loop_
_atom_site_label
_atom_site_type_symbol
_atom_site_fract_x
_atom_site_fract_y
_atom_site_fract_z
_atom_site_U_iso_or_equiv
_atom_site_adp_type
_atom_site_occupancy
_atom_site_symmetry_multiplicity
_atom_site_calc_flag
_atom_site_refinement_flags
C1 C 1.29239(17) 0.1012(3) 1.4885(2) 0.0173(5) Uani 1 1 d .
C2 C 1.35716(18) 0.1978(3) 1.5343(2) 0.0216(6) Uani 1 1 d .
H2 H 1.3949 0.2331 1.4983 0.026 Uiso 1 1 calc R
C3 C 1.35584(18) 0.2322(3) 1.6421(2) 0.0222(6) Uani 1 1 d .
H3 H 1.3924 0.2943 1.6908 0.027 Uiso 1 1 calc R
C4 C 1.29045(17) 0.1580(3) 1.6650(2) 0.0216(6) Uani 1 1 d .
H4 H 1.2755 0.1614 1.7316 0.026 Uiso 1 1 calc R
C5 C 1.25122(17) 0.0773(3) 1.5702(2) 0.0189(6) Uani 1 1 d .
H5 H 1.2053 0.0176 1.5627 0.023 Uiso 1 1 calc R
C6 C 1.26937(17) 0.0429(3) 1.3745(2) 0.0184(5) Uani 1 1 d .
H6A H 1.3194 0.0479 1.3472 0.022 Uiso 1 1 calc R
H6B H 1.2541 -0.0506 1.3775 0.022 Uiso 1 1 calc R
C8 C 1.17631(16) 0.0690(3) 1.1821(2) 0.0160(5) Uani 1 1 d .
H8A H 1.1618 -0.0254 1.1773 0.019 Uiso 1 1 calc R
H8B H 1.2272 0.0810 1.1573 0.019 Uiso 1 1 calc R
C9 C 1.10094(17) 0.1463(3) 1.1064(2) 0.0165(5) Uani 1 1 d .
H9A H 1.1130 0.2413 1.1180 0.020 Uiso 1 1 calc R
H9B H 1.0487 0.1267 1.1264 0.020 Uiso 1 1 calc R
C10 C 1.08487(17) 0.1126(3) 0.9842(2) 0.0171(6) Uani 1 1 d .
H10A H 1.1356 0.1382 0.9627 0.021 Uiso 1 1 calc R
H10B H 1.0769 0.0167 0.9736 0.021 Uiso 1 1 calc R
C12 C 0.98186(16) 0.1655(3) 0.8002(2) 0.0136(5) Uani 1 1 d .
C13 C 1.02387(17) 0.0837(3) 0.7467(2) 0.0166(5) Uani 1 1 d .
H13 H 1.0718 0.0333 0.7895 0.020 Uiso 1 1 calc R
C14 C 0.99574(18) 0.0756(3) 0.6305(2) 0.0173(5) Uani 1 1 d .
H14 H 1.0262 0.0179 0.5977 0.021 Uiso 1 1 calc R
C16 C 0.88545(16) 0.2184(2) 0.6119(2) 0.0137(5) Uani 1 1 d .
C17 C 0.81376(16) 0.2881(3) 0.5417(2) 0.0147(5) Uani 1 1 d .
H17 H 0.7990 0.2809 0.4627 0.018 Uiso 1 1 calc R
C18 C 0.76581(17) 0.3653(3) 0.5867(2) 0.0156(5) Uani 1 1 d .
C19 C 0.78451(17) 0.3781(3) 0.7028(2) 0.0158(5) Uani 1 1 d .
H19 H 0.7492 0.4303 0.7327 0.019 Uiso 1 1 calc R
C20 C 0.85478(16) 0.3138(3) 0.7719(2) 0.0135(5) Uani 1 1 d .
H20 H 0.8685 0.3232 0.8505 0.016 Uiso 1 1 calc R
C21 C 0.90736(16) 0.2340(2) 0.7297(2) 0.0121(5) Uani 1 1 d .
C22 C 1.43616(19) -0.1303(3) 1.6039(3) 0.0244(6) Uani 1 1 d .
H22 H 1.4223 -0.1746 1.5342 0.029 Uiso 1 1 calc R
C23 C 1.49811(19) -0.0294(3) 1.6417(3) 0.0262(7) Uani 1 1 d .
H23 H 1.5332 0.0054 1.6017 0.031 Uiso 1 1 calc R
C24 C 1.49876(19) 0.0106(3) 1.7493(3) 0.0256(7) Uani 1 1 d .
H24 H 1.5340 0.0771 1.7940 0.031 Uiso 1 1 calc R
C25 C 1.43710(18) -0.0670(3) 1.7785(3) 0.0239(6) Uani 1 1 d .
H25 H 1.4241 -0.0617 1.8464 0.029 Uiso 1 1 calc R
C26 C 1.39863(19) -0.1533(3) 1.6888(3) 0.0251(6) Uani 1 1 d .
H26 H 1.3551 -0.2159 1.6858 0.030 Uiso 1 1 calc R
N2 N 1.00892(15) 0.1799(2) 0.91262(18) 0.0162(5) Uani 1 1 d .
N7 N 1.19653(16) 0.1133(2) 1.2976(2) 0.0192(5) Uani 1 1 d .
N15 N 0.93011(14) 0.1412(2) 0.56151(18) 0.0153(4) Uani 1 1 d .
Cl1 Cl 0.67988(5) 0.45346(7) 0.49877(6) 0.02324(16) Uani 1 1 d .
Fe1 Fe 1.37999(2) 0.03742(4) 1.63533(3) 0.01488(9) Uani 1 1 d .
H2N H 0.9865(19) 0.230(3) 0.940(3) 0.015(8) Uiso 1 1 d .
H7N H 1.155(2) 0.101(3) 1.315(3) 0.015(8) Uiso 1 1 d .

loop_
_atom_site_aniso_label
_atom_site_aniso_U_11
_atom_site_aniso_U_22
_atom_site_aniso_U_33
_atom_site_aniso_U_23
_atom_site_aniso_U_13
_atom_site_aniso_U_12
C1 0.0161(13) 0.0182(13) 0.0143(13) 0.0064(11) 0.0005(10) 0.0022(10)
C2 0.0214(14) 0.0168(13) 0.0233(15) 0.0044(11) 0.0025(12) 0.0000(10)
C3 0.0269(14) 0.0118(12) 0.0225(15) -0.0025(11) 0.0003(12) 0.0008(10)
C4 0.0232(14) 0.0203(14) 0.0182(14) -0.0011(11) 0.0023(12) 0.0072(11)
C5 0.0175(12) 0.0205(13) 0.0152(13) 0.0025(11) 0.0004(11) 0.0011(10)
C6 0.0155(12) 0.0227(14) 0.0140(13) 0.0036(11) 0.0006(10) 0.0018(11)
C8 0.0174(12) 0.0197(13) 0.0098(12) 0.0024(10) 0.0028(10) 0.0001(9)
C9 0.0184(13) 0.0208(14) 0.0102(12) 0.0002(10) 0.0045(10) 0.0003(10)
C10 0.0194(13) 0.0210(14) 0.0088(13) 0.0025(10) 0.0016(10) 0.0041(10)
C12 0.0171(12) 0.0141(12) 0.0103(12) 0.0020(9) 0.0054(10) -0.0034(9)
C13 0.0188(13) 0.0181(13) 0.0123(12) 0.0022(10) 0.0041(11) 0.0030(10)
C14 0.0202(13) 0.0185(13) 0.0146(13) -0.0018(10) 0.0075(11) 0.0018(10)
C16 0.0184(12) 0.0109(12) 0.0121(13) 0.0001(9) 0.0053(11) -0.0026(9)
C17 0.0189(13) 0.0185(13) 0.0065(12) 0.0014(9) 0.0038(10) -0.0013(10)
C18 0.0158(12) 0.0157(12) 0.0126(13) 0.0042(10) 0.0009(10) -0.0006(10)
C19 0.0177(13) 0.0167(13) 0.0143(13) 0.0004(10) 0.0070(11) 0.0013(10)
C20 0.0183(12) 0.0157(13) 0.0075(11) 0.0003(9) 0.0053(10) -0.0023(10)
C21 0.0155(12) 0.0120(12) 0.0089(12) -0.0007(9) 0.0040(10) -0.0014(9)
C22 0.0264(15) 0.0248(15) 0.0209(15) 0.0002(12) 0.0062(12) 0.0102(12)
C23 0.0191(14) 0.0291(17) 0.0296(16) 0.0125(14) 0.0067(13) 0.0079(12)
C24 0.0189(13) 0.0294(15) 0.0207(15) 0.0047(13) -0.0044(12) 0.0034(11)
C25 0.0259(14) 0.0284(16) 0.0148(13) 0.0068(12) 0.0031(12) 0.0077(11)
C26 0.0281(15) 0.0189(14) 0.0279(16) 0.0066(12) 0.0084(13) 0.0036(11)
N2 0.0209(11) 0.0191(12) 0.0078(10) -0.0005(9) 0.0034(9) 0.0048(9)
N7 0.0179(12) 0.0271(13) 0.0113(12) 0.0029(10) 0.0030(10) 0.0044(10)
N15 0.0200(11) 0.0194(11) 0.0069(10) 0.0004(9) 0.0051(9) 0.0007(9)
Cl1 0.0234(3) 0.0287(4) 0.0148(3) 0.0045(3) 0.0023(3) 0.0097(3)
Fe1 0.01596(17) 0.01542(17) 0.01077(18) 0.00123(15) 0.00088(16) 0.00131(15)

loop_
_atom_type_symbol
_atom_type_description
_atom_type_scat_dispersion_real
_atom_type_scat_dispersion_imag
_atom_type_scat_source
C C 0.0033 0.0016 'International Tables Vol C Tables 4.2.6.8 and 6.1.1.4'
H H 0.0000 0.0000 'International Tables Vol C Tables 4.2.6.8 and 6.1.1.4'
N N 0.0061 0.0033 'International Tables Vol C Tables 4.2.6.8 and 6.1.1.4'
Cl Cl 0.1484 0.1585 'International Tables Vol C Tables 4.2.6.8 and 6.1.1.4'
Fe Fe 0.3463 0.8444 'International Tables Vol C Tables 4.2.6.8 and 6.1.1.4'

loop_
_geom_angle_atom_site_label_1
_geom_angle_atom_site_label_2
_geom_angle_atom_site_label_3
_geom_angle
C5 C1 C2 106.8(3)
C5 C1 C6 126.9(3)
C2 C1 C6 126.2(3)
C5 C1 Fe1 69.45(15)
C2 C1 Fe1 68.88(15)
C6 C1 Fe1 129.2(2)
C3 C2 C1 108.7(3)
C3 C2 Fe1 69.63(16)
C1 C2 Fe1 70.21(15)
C3 C2 H2 125.6
C1 C2 H2 125.6
Fe1 C2 H2 126.1
C2 C3 C4 108.2(2)
C2 C3 Fe1 69.70(16)
C4 C3 Fe1 69.98(16)
C2 C3 H3 125.9
C4 C3 H3 125.9
Fe1 C3 H3 126.0
C3 C4 C5 107.7(3)
C3 C4 Fe1 69.31(16)
C5 C4 Fe1 69.79(16)
C3 C4 H4 126.2
C5 C4 H4 126.2
Fe1 C4 H4 126.3
C4 C5 C1 108.6(2)
C4 C5 Fe1 69.44(15)
C1 C5 Fe1 69.84(15)
C4 C5 H5 125.7
C1 C5 H5 125.7
Fe1 C5 H5 126.6
N7 C6 C1 110.1(2)
N7 C6 H6A 109.6
C1 C6 H6A 109.6
N7 C6 H6B 109.6
C1 C6 H6B 109.6
H6A C6 H6B 108.1
N7 C8 C9 110.2(2)
N7 C8 H8A 109.6
C9 C8 H8A 109.6
N7 C8 H8B 109.6
C9 C8 H8B 109.6
H8A C8 H8B 108.1
C8 C9 C10 111.2(2)
C8 C9 H9A 109.4
C10 C9 H9A 109.4
C8 C9 H9B 109.4
C10 C9 H9B 109.4
H9A C9 H9B 108.0
N2 C10 C9 111.0(2)
N2 C10 H10A 109.4
C9 C10 H10A 109.4
N2 C10 H10B 109.4
C9 C10 H10B 109.4
H10A C10 H10B 108.0
N2 C12 C13 122.0(2)
N2 C12 C21 121.5(2)
C13 C12 C21 116.6(2)
C12 C13 C14 120.1(2)
C12 C13 H13 120.0
C14 C13 H13 120.0
N15 C14 C13 125.8(3)
N15 C14 H14 117.1
C13 C14 H14 117.1
N15 C16 C17 117.4(2)
N15 C16 C21 124.0(2)
C17 C16 C21 118.5(2)
C18 C17 C16 120.3(2)
C18 C17 H17 119.8
C16 C17 H17 119.8
C17 C18 C19 122.0(2)
C17 C18 Cl1 119.5(2)
C19 C18 Cl1 118.5(2)
C20 C19 C18 118.5(3)
C20 C19 H19 120.8
C18 C19 H19 120.8
C19 C20 C21 121.9(2)
C19 C20 H20 119.0
C21 C20 H20 119.0
C20 C21 C16 118.7(2)
C20 C21 C12 123.3(2)
C16 C21 C12 118.0(2)
C23 C22 C26 107.8(3)
C23 C22 Fe1 69.28(17)
C26 C22 Fe1 70.00(17)
C23 C22 H22 126.1
C26 C22 H22 126.1
Fe1 C22 H22 126.2
C24 C23 C22 108.4(3)
C24 C23 Fe1 69.69(18)
C22 C23 Fe1 70.03(17)
C24 C23 H23 125.8
C22 C23 H23 125.8
Fe1 C23 H23 126.0
C23 C24 C25 107.6(3)
C23 C24 Fe1 69.55(16)
C25 C24 Fe1 70.06(16)
C23 C24 H24 126.2
C25 C24 H24 126.2
Fe1 C24 H24 125.8
C26 C25 C24 108.0(3)
C26 C25 Fe1 69.91(17)
C24 C25 Fe1 69.10(16)
C26 C25 H25 126.0
C24 C25 H25 126.0
Fe1 C25 H25 126.6
C25 C26 C22 108.2(3)
C25 C26 Fe1 69.74(17)
C22 C26 Fe1 69.46(17)
C25 C26 H26 125.9
C22 C26 H26 125.9
Fe1 C26 H26 126.5
C12 N2 C10 121.8(2)
C12 N2 H2N 120(2)
C10 N2 H2N 118(2)
C8 N7 C6 112.7(2)
C8 N7 H7N 107(2)
C6 N7 H7N 109(2)
C14 N15 C16 115.4(2)
C23 Fe1 C3 121.52(13)
C23 Fe1 C2 105.97(12)
C3 Fe1 C2 40.67(12)
C23 Fe1 C24 40.75(13)
C3 Fe1 C24 104.90(12)
C2 Fe1 C24 119.53(12)
C23 Fe1 C4 158.27(13)
C3 Fe1 C4 40.72(12)
C2 Fe1 C4 68.48(12)
C24 Fe1 C4 122.23(12)
C23 Fe1 C22 40.69(13)
C3 Fe1 C22 158.94(13)
C2 Fe1 C22 123.73(13)
C24 Fe1 C22 68.60(13)
C4 Fe1 C22 159.57(13)
C23 Fe1 C5 158.63(13)
C3 Fe1 C5 68.44(11)
C2 Fe1 C5 68.33(11)
C24 Fe1 C5 160.21(13)
C4 Fe1 C5 40.77(11)
C22 Fe1 C5 124.13(12)
C23 Fe1 C25 68.35(13)
C3 Fe1 C25 120.75(12)
C2 Fe1 C25 155.80(12)
C24 Fe1 C25 40.84(12)
C4 Fe1 C25 107.62(12)
C22 Fe1 C25 68.21(12)
C5 Fe1 C25 125.28(12)
C23 Fe1 C26 68.24(12)
C3 Fe1 C26 157.53(13)
C2 Fe1 C26 161.41(12)
C24 Fe1 C26 68.41(12)
C4 Fe1 C26 123.43(12)
C22 Fe1 C26 40.54(12)
C5 Fe1 C26 110.25(12)
C25 Fe1 C26 40.35(12)
C23 Fe1 C1 121.58(12)
C3 Fe1 C1 68.83(11)
C2 Fe1 C1 40.91(11)
C24 Fe1 C1 156.16(12)
C4 Fe1 C1 68.84(11)
C22 Fe1 C1 108.58(12)
C5 Fe1 C1 40.71(11)
C25 Fe1 C1 162.03(12)
C26 Fe1 C1 125.82(12)

loop_
_geom_bond_atom_site_label_1
_geom_bond_atom_site_label_2
_geom_bond_distance
C1 C5 1.426(4)
C1 C2 1.428(4)
C1 C6 1.490(4)
C1 Fe1 2.052(3)
C2 C3 1.414(4)
C2 Fe1 2.034(3)
C2 H2 0.9500
C3 C4 1.418(4)
C3 Fe1 2.033(3)
C3 H3 0.9500
C4 C5 1.424(4)
C4 Fe1 2.042(3)
C4 H4 0.9500
C5 Fe1 2.047(3)
C5 H5 0.9500
C6 N7 1.463(3)
C6 H6A 0.9900
C6 H6B 0.9900
C8 N7 1.459(3)
C8 C9 1.518(3)
C8 H8A 0.9900
C8 H8B 0.9900
C9 C10 1.519(4)
C9 H9A 0.9900
C9 H9B 0.9900
C10 N2 1.454(3)
C10 H10A 0.9900
C10 H10B 0.9900
C12 N2 1.353(3)
C12 C13 1.389(4)
C12 C21 1.440(3)
C13 C14 1.391(4)
C13 H13 0.9500
C14 N15 1.328(3)
C14 H14 0.9500
C16 N15 1.365(3)
C16 C17 1.415(3)
C16 C21 1.423(3)
C17 C18 1.361(4)
C17 H17 0.9500
C18 C19 1.405(4)
C18 Cl1 1.738(3)
C19 C20 1.369(4)
C19 H19 0.9500
C20 C21 1.410(4)
C20 H20 0.9500
C22 C23 1.417(4)
C22 C26 1.418(4)
C22 Fe1 2.042(3)
C22 H22 0.9500
C23 C24 1.416(5)
C23 Fe1 2.033(3)
C23 H23 0.9500
C24 C25 1.424(4)
C24 Fe1 2.034(3)
C24 H24 0.9500
C25 C26 1.413(4)
C25 Fe1 2.047(3)
C25 H25 0.9500
C26 Fe1 2.049(3)
C26 H26 0.9500
N2 H2N 0.77(3)
N7 H7N 0.79(3)

loop_
_geom_torsion_atom_site_label_1
_geom_torsion_atom_site_label_2
_geom_torsion_atom_site_label_3
_geom_torsion_atom_site_label_4
_geom_torsion
C5 C1 C2 C3 0.1(3)
C6 C1 C2 C3 177.0(3)
Fe1 C1 C2 C3 -59.18(19)
C5 C1 C2 Fe1 59.33(18)
C6 C1 C2 Fe1 -123.9(3)
C1 C2 C3 C4 -0.1(3)
Fe1 C2 C3 C4 -59.60(19)
C1 C2 C3 Fe1 59.54(19)
C2 C3 C4 C5 0.0(3)
Fe1 C3 C4 C5 -59.48(19)
C2 C3 C4 Fe1 59.43(19)
C3 C4 C5 C1 0.1(3)
Fe1 C4 C5 C1 -59.04(19)
C3 C4 C5 Fe1 59.17(19)
C2 C1 C5 C4 -0.2(3)
C6 C1 C5 C4 -177.0(3)
Fe1 C1 C5 C4 58.79(19)
C2 C1 C5 Fe1 -58.96(18)
C6 C1 C5 Fe1 124.3(3)
C5 C1 C6 N7 80.9(3)
C2 C1 C6 N7 -95.2(3)
Fe1 C1 C6 N7 173.6(2)
N7 C8 C9 C10 173.8(2)
C8 C9 C10 N2 176.0(2)
N2 C12 C13 C14 -177.6(3)
C21 C12 C13 C14 2.8(4)
C12 C13 C14 N15 0.4(4)
N15 C16 C17 C18 179.0(2)
C21 C16 C17 C18 -1.7(4)
C16 C17 C18 C19 -0.6(4)
C16 C17 C18 Cl1 178.2(2)
C17 C18 C19 C20 2.0(4)
Cl1 C18 C19 C20 -176.8(2)
C18 C19 C20 C21 -1.1(4)
C19 C20 C21 C16 -1.2(4)
C19 C20 C21 C12 179.7(2)
N15 C16 C21 C20 -178.3(2)
C17 C16 C21 C20 2.6(4)
N15 C16 C21 C12 0.9(4)
C17 C16 C21 C12 -178.3(2)
N2 C12 C21 C20 -3.8(4)
C13 C12 C21 C20 175.8(3)
N2 C12 C21 C16 177.1(2)
C13 C12 C21 C16 -3.3(4)
C26 C22 C23 C24 -0.3(3)
Fe1 C22 C23 C24 59.3(2)
C26 C22 C23 Fe1 -59.7(2)
C22 C23 C24 C25 0.4(3)
Fe1 C23 C24 C25 60.0(2)
C22 C23 C24 Fe1 -59.6(2)
C23 C24 C25 C26 -0.4(3)
Fe1 C24 C25 C26 59.3(2)
C23 C24 C25 Fe1 -59.7(2)
C24 C25 C26 C22 0.2(3)
Fe1 C25 C26 C22 59.0(2)
C24 C25 C26 Fe1 -58.8(2)
C23 C22 C26 C25 0.0(3)
Fe1 C22 C26 C25 -59.2(2)
C23 C22 C26 Fe1 59.2(2)
C13 C12 N2 C10 1.4(4)
C21 C12 N2 C10 -179.0(2)
C9 C10 N2 C12 179.8(2)
C9 C8 N7 C6 -179.5(2)
C1 C6 N7 C8 174.3(2)
C13 C14 N15 C16 -2.9(4)
C17 C16 N15 C14 -178.6(2)
C21 C16 N15 C14 2.2(4)
C24 C23 Fe1 C3 75.5(2)
C22 C23 Fe1 C3 -164.98(18)
C24 C23 Fe1 C2 116.95(19)
C22 C23 Fe1 C2 -123.57(19)
C22 C23 Fe1 C24 119.5(3)
C24 C23 Fe1 C4 45.2(4)
C22 C23 Fe1 C4 164.6(3)
C24 C23 Fe1 C22 -119.5(3)
C24 C23 Fe1 C5 -171.9(3)
C22 C23 Fe1 C5 -52.4(4)
C24 C23 Fe1 C25 -38.16(18)
C22 C23 Fe1 C25 81.3(2)
C24 C23 Fe1 C26 -81.74(19)
C22 C23 Fe1 C26 37.75(18)
C24 C23 Fe1 C1 158.63(18)
C22 C23 Fe1 C1 -81.9(2)
C2 C3 Fe1 C23 77.4(2)
C4 C3 Fe1 C23 -163.32(17)
C4 C3 Fe1 C2 119.3(2)
C2 C3 Fe1 C24 118.23(18)
C4 C3 Fe1 C24 -122.47(18)
C2 C3 Fe1 C4 -119.3(2)
C2 C3 Fe1 C22 49.3(4)
C4 C3 Fe1 C22 168.6(3)
C2 C3 Fe1 C5 -81.41(17)
C4 C3 Fe1 C5 37.89(16)
C2 C3 Fe1 C25 159.41(17)
C4 C3 Fe1 C25 -81.29(19)
C2 C3 Fe1 C26 -172.4(3)
C4 C3 Fe1 C26 -53.2(4)
C2 C3 Fe1 C1 -37.54(16)
C4 C3 Fe1 C1 81.76(17)
C3 C2 Fe1 C23 -120.09(18)
C1 C2 Fe1 C23 120.10(18)
C1 C2 Fe1 C3 -119.8(2)
C3 C2 Fe1 C24 -78.1(2)
C1 C2 Fe1 C24 162.08(18)
C3 C2 Fe1 C4 37.70(16)
C1 C2 Fe1 C4 -82.11(18)
C3 C2 Fe1 C22 -160.87(17)
C1 C2 Fe1 C22 79.3(2)
C3 C2 Fe1 C5 81.70(18)
C1 C2 Fe1 C5 -38.11(17)
C3 C2 Fe1 C25 -47.5(4)
C1 C2 Fe1 C25 -167.3(3)
C3 C2 Fe1 C26 170.9(3)
C1 C2 Fe1 C26 51.1(4)
C3 C2 Fe1 C1 119.8(2)
C25 C24 Fe1 C23 -118.6(3)
C23 C24 Fe1 C3 -121.34(19)
C25 C24 Fe1 C3 120.09(19)
C23 C24 Fe1 C2 -80.0(2)
C25 C24 Fe1 C2 161.38(18)
C23 C24 Fe1 C4 -161.92(18)
C25 C24 Fe1 C4 79.5(2)
C23 C24 Fe1 C22 37.56(18)
C25 C24 Fe1 C22 -81.0(2)
C23 C24 Fe1 C5 171.2(3)
C25 C24 Fe1 C5 52.7(4)
C23 C24 Fe1 C25 118.6(3)
C23 C24 Fe1 C26 81.3(2)
C25 C24 Fe1 C26 -37.29(18)
C23 C24 Fe1 C1 -50.1(4)
C25 C24 Fe1 C1 -168.7(3)
C3 C4 Fe1 C23 41.4(4)
C5 C4 Fe1 C23 160.4(3)
C5 C4 Fe1 C3 119.0(2)
C3 C4 Fe1 C2 -37.66(16)
C5 C4 Fe1 C2 81.34(18)
C3 C4 Fe1 C24 74.5(2)
C5 C4 Fe1 C24 -166.47(17)
C3 C4 Fe1 C22 -168.3(3)
C5 C4 Fe1 C22 -49.3(4)
C3 C4 Fe1 C5 -119.0(2)
C3 C4 Fe1 C25 116.96(18)
C5 C4 Fe1 C25 -124.04(17)
C3 C4 Fe1 C26 158.50(17)
C5 C4 Fe1 C26 -82.5(2)
C3 C4 Fe1 C1 -81.73(17)
C5 C4 Fe1 C1 37.27(16)
C26 C22 Fe1 C23 119.0(3)
C23 C22 Fe1 C3 37.9(4)
C26 C22 Fe1 C3 156.9(3)
C23 C22 Fe1 C2 74.4(2)
C26 C22 Fe1 C2 -166.60(17)
C23 C22 Fe1 C24 -37.61(18)
C26 C22 Fe1 C24 81.38(19)
C23 C22 Fe1 C4 -163.7(3)
C26 C22 Fe1 C4 -44.7(4)
C23 C22 Fe1 C5 159.59(18)
C26 C22 Fe1 C5 -81.4(2)
C23 C22 Fe1 C25 -81.7(2)
C26 C22 Fe1 C25 37.30(18)
C23 C22 Fe1 C26 -119.0(3)
C23 C22 Fe1 C1 117.16(18)
C26 C22 Fe1 C1 -123.84(18)
C4 C5 Fe1 C23 -160.0(3)
C1 C5 Fe1 C23 -40.0(4)
C4 C5 Fe1 C3 -37.84(17)
C1 C5 Fe1 C3 82.18(18)
C4 C5 Fe1 C2 -81.74(18)
C1 C5 Fe1 C2 38.28(17)
C4 C5 Fe1 C24 35.8(4)
C1 C5 Fe1 C24 155.8(3)
C1 C5 Fe1 C4 120.0(2)
C4 C5 Fe1 C22 161.36(18)
C1 C5 Fe1 C22 -78.6(2)
C4 C5 Fe1 C25 75.4(2)
C1 C5 Fe1 C25 -164.62(17)
C4 C5 Fe1 C26 118.12(18)
C1 C5 Fe1 C26 -121.85(17)
C4 C5 Fe1 C1 -120.0(2)
C26 C25 Fe1 C23 -81.4(2)
C24 C25 Fe1 C23 38.08(19)
C26 C25 Fe1 C3 163.83(18)
C24 C25 Fe1 C3 -76.6(2)
C26 C25 Fe1 C2 -162.2(3)
C24 C25 Fe1 C2 -42.7(4)
C26 C25 Fe1 C24 -119.5(3)
C26 C25 Fe1 C4 121.26(19)
C24 C25 Fe1 C4 -119.22(19)
C26 C25 Fe1 C22 -37.48(18)
C24 C25 Fe1 C22 82.0(2)
C26 C25 Fe1 C5 79.7(2)
C24 C25 Fe1 C5 -160.74(18)
C24 C25 Fe1 C26 119.5(3)
C26 C25 Fe1 C1 45.6(5)
C24 C25 Fe1 C1 165.1(4)
C25 C26 Fe1 C23 81.7(2)
C22 C26 Fe1 C23 -37.88(18)
C25 C26 Fe1 C3 -38.8(4)
C22 C26 Fe1 C3 -158.4(3)
C25 C26 Fe1 C2 156.8(3)
C22 C26 Fe1 C2 37.2(4)
C25 C26 Fe1 C24 37.74(19)
C22 C26 Fe1 C24 -81.9(2)
C25 C26 Fe1 C4 -77.5(2)
C22 C26 Fe1 C4 162.89(17)
C25 C26 Fe1 C22 119.6(3)
C25 C26 Fe1 C5 -121.11(18)
C22 C26 Fe1 C5 119.26(18)
C22 C26 Fe1 C25 -119.6(3)
C25 C26 Fe1 C1 -164.22(17)
C22 C26 Fe1 C1 76.2(2)
C5 C1 Fe1 C23 164.04(17)
C2 C1 Fe1 C23 -77.5(2)
C6 C1 Fe1 C23 42.6(3)
C5 C1 Fe1 C3 -81.12(18)
C2 C1 Fe1 C3 37.33(17)
C6 C1 Fe1 C3 157.5(3)
C5 C1 Fe1 C2 -118.5(2)
C6 C1 Fe1 C2 120.1(3)
C5 C1 Fe1 C24 -159.9(3)
C2 C1 Fe1 C24 -41.5(4)
C6 C1 Fe1 C24 78.7(4)
C5 C1 Fe1 C4 -37.32(17)
C2 C1 Fe1 C4 81.14(18)
C6 C1 Fe1 C4 -158.7(3)
C5 C1 Fe1 C22 121.12(18)
C2 C1 Fe1 C22 -120.43(18)
C6 C1 Fe1 C22 -0.3(3)
C2 C1 Fe1 C5 118.5(2)
C6 C1 Fe1 C5 -121.4(3)
C5 C1 Fe1 C25 44.6(5)
C2 C1 Fe1 C25 163.0(4)
C6 C1 Fe1 C25 -76.8(5)
C5 C1 Fe1 C26 79.4(2)
C2 C1 Fe1 C26 -162.17(18)
C6 C1 Fe1 C26 -42.0(3)
